data_1559819
loop_
_publ_author_name
'Friedrich, Alexander'
'Pahl, J\"urgen'
'Eyselein, Jonathan'
'Langer, Jens'
'van Eikema Hommes, Nico'
'G\"orling, Andreas'
'Harder, Sjoerd'

_publ_section_title
;
 Magnesium-halobenzene bonding: mapping the halogen sigma-hole with a
 Lewis-acidic complex.
;
_journal_issue 7
_journal_name_full 'Chemical science'
_journal_page_first 2410
_journal_page_last 2418
_journal_paper_doi 10.1039/d0sc06321e
_journal_volume 12
_journal_year 2020
_chemical_formula_moiety 'C47 H63 F2 Mg N2, B C24 F20'
_chemical_formula_sum 'C71 H63 B F22 Mg N2'
_chemical_formula_weight 1397.35
_space_group_crystal_system monoclinic
_space_group_IT_number 14
_space_group_name_Hall '-P 2ybc'
_space_group_name_H-M_alt 'P 1 21/c 1'
_atom_sites_solution_hydrogens geom
_audit_creation_date 2020-10-30
_audit_creation_method
;
Olex2 1.3
(compiled 2020.07.31 svn.rc2a77460 for OlexSys, GUI svn.r6145)
;
_audit_update_record
;
2020-11-06 deposited with the CCDC.	2020-12-16 downloaded from the CCDC.
;
_cell_angle_alpha 90
_cell_angle_beta 98.0610(10)
_cell_angle_gamma 90
_cell_formula_units_Z 4
_cell_length_a 18.37340(10)
_cell_length_b 18.09830(10)
_cell_length_c 19.72950(10)
_cell_measurement_reflns_used 39682
_cell_measurement_temperature 100.0(1)
_cell_measurement_theta_max 73.6610
_cell_measurement_theta_min 3.3000
_cell_volume 6495.77(6)
_computing_cell_refinement 'CrysAlisPro 1.171.40.67a (Rigaku OD, 2019)'
_computing_data_collection 'CrysAlisPro 1.171.40.67a (Rigaku OD, 2019)'
_computing_data_reduction 'CrysAlisPro 1.171.40.67a (Rigaku OD, 2019)'
_computing_molecular_graphics 'Olex2 1.3 (Dolomanov et al., 2009)'
_computing_publication_material 'Olex2 1.3 (Dolomanov et al., 2009)'
_computing_structure_refinement 'SHELXL 2016/6 (Sheldrick, 2015)'
_diffrn_ambient_environment N~2~
_diffrn_ambient_temperature 100.0(1)
_diffrn_detector 'CCD plate'
_diffrn_detector_area_resol_mean 5.2903
_diffrn_detector_type AtlasS2
_diffrn_measured_fraction_theta_full 1.000
_diffrn_measured_fraction_theta_max 0.989
_diffrn_measurement_details
;
List of Runs (angles in degrees, time in seconds):

  # Type    Start    End  Width  t~exp~   \w     \q     \k     \f   Frames
#--------------------------------------------------------------------------
  1  \w    -82.00  39.00   1.00    2.00    --  -41.15  19.00 120.00  121
  2  \w    -96.00  -2.00   1.00    2.00    --  -41.15 125.00   0.00   94
  3  \w     23.00  97.00   1.00    2.00    --   41.15-125.00-120.00   74
  4  \w     30.00 135.00   1.00    8.00    --  106.54 -30.00 -60.00  105
  5  \w     30.00 135.00   1.00    8.00    --  106.54 -30.00 150.00  105
  6  \w     34.00 136.00   1.00    8.00    --  106.54 -61.00-150.00  102
  7  \w     81.00 178.00   1.00    8.00    --  106.54  45.00 120.00   97
  8  \w   -113.00 -14.00   1.00    2.00    --  -41.15 -54.00 -10.00   99
  9  \w   -117.00  -9.00   1.00    2.00    --  -41.15 -77.00 120.00  108
 10  \w     77.00 178.00   1.00    8.00    --  106.54  61.00 -60.00  101
 11  \w     78.00 178.00   1.00    8.00    --  106.54  30.00  30.00  100
 12  \w     54.00 178.00   1.00    8.00    --  106.54  15.00-120.00  124
 13  \w     33.00 122.00   1.00    8.00    --  106.54-125.00 150.00   89
 14  \w   -114.00 -13.00   1.00    2.00    --  -41.15 -57.00-120.00  101
 15  \w   -114.00 -13.00   1.00    2.00    --  -41.15 -57.00 150.00  101
 16  \w     24.00 109.00   1.00    8.00    --  106.54 -94.00   0.00   85
 17  \w     24.00  57.00   1.00    8.00    --  106.54 -94.00-180.00   33
;
_diffrn_measurement_device 'four-circle diffractometer'
_diffrn_measurement_device_type 'SuperNova, Dual, Cu at home/near, AtlasS2'
_diffrn_measurement_method '\w scans'
_diffrn_orient_matrix_type 'CrysAlisPro convention (1999,Acta A55,543-557)'
_diffrn_orient_matrix_UB_11 0.0791027000
_diffrn_orient_matrix_UB_12 0.0260306000
_diffrn_orient_matrix_UB_13 0.0248223000
_diffrn_orient_matrix_UB_21 0.0133317000
_diffrn_orient_matrix_UB_22 -0.0695677000
_diffrn_orient_matrix_UB_23 0.0449749000
_diffrn_orient_matrix_UB_31 0.0271254000
_diffrn_orient_matrix_UB_32 -0.0415505000
_diffrn_orient_matrix_UB_33 -0.0598635000
_diffrn_radiation_monochromator mirror
_diffrn_radiation_probe x-ray
_diffrn_radiation_type 'Cu K\a'
_diffrn_radiation_wavelength 1.54184
_diffrn_reflns_av_R_equivalents 0.0224
_diffrn_reflns_av_unetI/netI 0.0159
_diffrn_reflns_Laue_measured_fraction_full 1.000
_diffrn_reflns_Laue_measured_fraction_max 0.989
_diffrn_reflns_limit_h_max 22
_diffrn_reflns_limit_h_min -22
_diffrn_reflns_limit_k_max 22
_diffrn_reflns_limit_k_min -22
_diffrn_reflns_limit_l_max 23
_diffrn_reflns_limit_l_min -24
_diffrn_reflns_number 62365
_diffrn_reflns_point_group_measured_fraction_full 1.000
_diffrn_reflns_point_group_measured_fraction_max 0.989
_diffrn_reflns_theta_full 67.684
_diffrn_reflns_theta_max 73.670
_diffrn_reflns_theta_min 3.329
_diffrn_source 'micro-focus sealed X-ray tube'
_diffrn_source_type 'SuperNova (Cu) X-ray Source'
_exptl_absorpt_coefficient_mu 1.193
_exptl_absorpt_correction_T_max 1.000
_exptl_absorpt_correction_T_min 0.732
_exptl_absorpt_correction_type gaussian
_exptl_absorpt_process_details
;
CrysAlisPro 1.171.40.67a (Rigaku Oxford Diffraction, 2019)
Numerical absorption correction based on gaussian integration over
			a multifaceted crystal model
Empirical absorption correction using spherical harmonics,
 implemented in SCALE3 ABSPACK scaling algorithm.
;
_exptl_crystal_colour 'clear colourless'
_exptl_crystal_colour_lustre clear
_exptl_crystal_colour_primary colourless
_exptl_crystal_density_diffrn 1.429
_exptl_crystal_description block
_exptl_crystal_F_000 2872
_exptl_crystal_size_max 0.273
_exptl_crystal_size_mid 0.193
_exptl_crystal_size_min 0.155
_refine_diff_density_max 0.260
_refine_diff_density_min -0.215
_refine_diff_density_rms 0.039
_refine_ls_extinction_method none
_refine_ls_goodness_of_fit_ref 1.022
_refine_ls_hydrogen_treatment constr
_refine_ls_matrix_type full
_refine_ls_number_parameters 919
_refine_ls_number_reflns 12980
_refine_ls_number_restraints 15
_refine_ls_restrained_S_all 1.024
_refine_ls_R_factor_all 0.0352
_refine_ls_R_factor_gt 0.0307
_refine_ls_shift/su_max 0.001
_refine_ls_shift/su_mean 0.000
_refine_ls_structure_factor_coef Fsqd
_refine_ls_weighting_details 'w=1/[\s^2^(Fo^2^)+(0.0385P)^2^+2.6256P] where P=(Fo^2^+2Fc^2^)/3'
_refine_ls_weighting_scheme calc
_refine_ls_wR_factor_gt 0.0773
_refine_ls_wR_factor_ref 0.0792
_reflns_Friedel_coverage 0.000
_reflns_number_gt 12057
_reflns_number_total 12980
_reflns_threshold_expression 'I > 2\s(I)'
_cod_data_source_file d0sc06321e2.cif
_cod_data_source_block hasj180109a
_cod_depositor_comments
;Adding full bibliography for 1559817--1559822.cif.

 Adding full bibliography for 1559817--1559822.cif.
;
_cod_database_code 1559819
_shelx_shelxl_version_number 2016/6
_chemical_oxdiff_formula C71H63BF22MgN2
_shelx_space_group_comment
;
The symmetry employed for this shelxl refinement is uniquely defined
by the following loop, which should always be used as a source of
symmetry information in preference to the above space-group names.
They are only intended as comments.
;
_reflns_odcompleteness_completeness 99.98
_reflns_odcompleteness_iscentric 1
_reflns_odcompleteness_theta 66.97
_olex2_refinement_description
;
1. Fixed Uiso
 At 1.2 times of:
  All C(H) groups
 At 1.5 times of:
  All C(H,H,H) groups
2. Restrained distances
 C21A-C20 \\sim C22A-C20 \\sim C23A-C20 \\sim C21-C20 \\sim C22-C20 \\sim
C23-C20
 with sigma of 0.02
3. Others
 Sof(C21A)=Sof(H21a)=Sof(H21b)=Sof(H21c)=Sof(C22A)=Sof(H22a)=Sof(H22b)=
 Sof(H22c)=Sof(C23A)=Sof(H23a)=Sof(H23b)=Sof(H23c)=1-FVAR(1)
 Sof(C21)=Sof(H21D)=Sof(H21E)=Sof(H21F)=Sof(C22)=Sof(H22D)=Sof(H22E)=Sof(H22F)=
 Sof(C23)=Sof(H23D)=Sof(H23E)=Sof(H23F)=FVAR(1)
4.a Ternary CH refined with riding coordinates:
 C7(H7), C10(H10), C30(H30), C33(H33)
4.b Aromatic/amide H refined with riding coordinates:
 C3(H3), C4(H4), C5(H5), C14(H14), C26(H26), C27(H27), C28(H28), C37(H37),
 C38(H38), C39(H39), C40(H40), C41(H41), C43(H43), C44(H44), C45(H45), C46(H46),
  C47(H47)
4.c Idealised Me refined as rotating group:
 C8(H8a,H8b,H8c), C9(H9a,H9b,H9c), C11(H11a,H11b,H11c), C12(H12a,H12b,H12c),
 C17(H17a,H17b,H17c), C18(H18a,H18b,H18c), C19(H19a,H19b,H19c), C31(H31a,H31b,
 H31c), C32(H32a,H32b,H32c), C34(H34a,H34b,H34c), C35(H35a,H35b,H35c),
 C21A(H21a,H21b,H21c), C22A(H22a,H22b,H22c), C23A(H23a,H23b,H23c), C21(H21D,
 H21E,H21F), C22(H22D,H22E,H22F), C23(H23D,H23E,H23F)
;
_olex2_date_sample_data_collection 2018-01-09
_olex2_submission_special_instructions 'No special instructions were received'
_oxdiff_exptl_absorpt_empirical_details
;
Empirical correction (ABSPACK) includes:
- Absorption correction using spherical harmonics
- Frame scaling
;
_oxdiff_exptl_absorpt_empirical_full_max 1.263
_oxdiff_exptl_absorpt_empirical_full_min 0.786

loop_
_space_group_symop_operation_xyz
'x, y, z'
'-x, y+1/2, -z+1/2'
'-x, -y, -z'
'x, -y-1/2, z-1/2'

loop_
_atom_site_label
_atom_site_type_symbol
_atom_site_fract_x
_atom_site_fract_y
_atom_site_fract_z
_atom_site_U_iso_or_equiv
_atom_site_adp_type
_atom_site_occupancy
_atom_site_site_symmetry_order
_atom_site_calc_flag
_atom_site_refinement_flags_posn
_atom_site_refinement_flags_adp
_atom_site_refinement_flags_occupancy
_atom_site_disorder_assembly
_atom_site_disorder_group
Mg1 Mg 0.74300(2) 0.50605(2) 0.72774(2) 0.01786(8) Uani 1 1 d . . . . .
F1 F 0.80793(4) 0.42304(4) 0.75620(4) 0.02780(16) Uani 1 1 d . . . . .
F2 F 0.67125(4) 0.43818(4) 0.67318(4) 0.02846(16) Uani 1 1 d . . . . .
N1 N 0.75766(5) 0.59387(5) 0.67193(5) 0.01750(18) Uani 1 1 d . . . . .
N2 N 0.69881(5) 0.54798(5) 0.80559(5) 0.01643(18) Uani 1 1 d . . . . .
C1 C 0.81766(6) 0.59993(7) 0.63230(6) 0.0217(2) Uani 1 1 d . . . . .
C2 C 0.82138(7) 0.55140(8) 0.57701(6) 0.0284(3) Uani 1 1 d . . . . .
C3 C 0.88220(8) 0.55586(10) 0.54197(7) 0.0415(4) Uani 1 1 d . . . . .
H3 H 0.885271 0.523651 0.504451 0.050 Uiso 1 1 calc R U . . .
C4 C 0.93794(8) 0.60605(11) 0.56068(8) 0.0485(4) Uani 1 1 d . . . . .
H4 H 0.978203 0.609161 0.535401 0.058 Uiso 1 1 calc R U . . .
C5 C 0.93498(7) 0.65178(10) 0.61633(7) 0.0386(3) Uani 1 1 d . . . . .
H5 H 0.973977 0.685560 0.629502 0.046 Uiso 1 1 calc R U . . .
C6 C 0.87578(7) 0.64928(7) 0.65357(6) 0.0255(3) Uani 1 1 d . . . . .
C7 C 0.87837(7) 0.69415(7) 0.71874(7) 0.0257(2) Uani 1 1 d . . . . .
H7 H 0.826653 0.703465 0.726890 0.031 Uiso 1 1 calc R U . . .
C8 C 0.91638(8) 0.64865(8) 0.77851(7) 0.0343(3) Uani 1 1 d . . . . .
H8A H 0.889641 0.602213 0.781695 0.051 Uiso 1 1 calc R U . . .
H8B H 0.916990 0.676616 0.821116 0.051 Uiso 1 1 calc R U . . .
H8C H 0.966950 0.637883 0.771117 0.051 Uiso 1 1 calc R U . . .
C9 C 0.91676(9) 0.76879(9) 0.71632(10) 0.0477(4) Uani 1 1 d . . . . .
H9A H 0.969000 0.760905 0.713404 0.072 Uiso 1 1 calc R U . . .
H9B H 0.911698 0.796834 0.757896 0.072 Uiso 1 1 calc R U . . .
H9C H 0.894215 0.796515 0.676118 0.072 Uiso 1 1 calc R U . . .
C10 C 0.76238(7) 0.49413(7) 0.55583(6) 0.0285(3) Uani 1 1 d . . . . .
H10 H 0.719301 0.505993 0.579754 0.034 Uiso 1 1 calc R U . . .
C11 C 0.79043(9) 0.41713(8) 0.57943(7) 0.0390(3) Uani 1 1 d . . . . .
H11A H 0.830874 0.402871 0.554621 0.059 Uiso 1 1 calc R U . . .
H11B H 0.750356 0.381219 0.570047 0.059 Uiso 1 1 calc R U . . .
H11C H 0.807954 0.418137 0.628677 0.059 Uiso 1 1 calc R U . . .
C12 C 0.73558(9) 0.49305(8) 0.47872(7) 0.0350(3) Uani 1 1 d . . . . .
H12A H 0.720527 0.542938 0.463326 0.053 Uiso 1 1 calc R U . . .
H12B H 0.693628 0.459369 0.469173 0.053 Uiso 1 1 calc R U . . .
H12C H 0.775442 0.476144 0.454328 0.053 Uiso 1 1 calc R U . . .
C13 C 0.70525(6) 0.64558(6) 0.67466(6) 0.0171(2) Uani 1 1 d . . . . .
C14 C 0.66195(6) 0.64822(6) 0.72815(6) 0.0176(2) Uani 1 1 d . . . . .
H14 H 0.624412 0.684576 0.720371 0.021 Uiso 1 1 calc R U . . .
C15 C 0.66049(6) 0.60981(6) 0.79119(5) 0.0160(2) Uani 1 1 d . . . . .
C16 C 0.60727(6) 0.64614(6) 0.83624(6) 0.0192(2) Uani 1 1 d . . . . .
C17 C 0.52920(6) 0.64428(8) 0.79532(7) 0.0288(3) Uani 1 1 d . . . . .
H17A H 0.529248 0.670209 0.751721 0.043 Uiso 1 1 calc R U . . .
H17B H 0.494752 0.668598 0.821819 0.043 Uiso 1 1 calc R U . . .
H17C H 0.514072 0.592857 0.786465 0.043 Uiso 1 1 calc R U . . .
C18 C 0.63098(8) 0.72685(7) 0.85080(7) 0.0297(3) Uani 1 1 d . . . . .
H18A H 0.681460 0.727973 0.874704 0.045 Uiso 1 1 calc R U . . .
H18B H 0.598001 0.750095 0.879481 0.045 Uiso 1 1 calc R U . . .
H18C H 0.628563 0.753850 0.807488 0.045 Uiso 1 1 calc R U . . .
C19 C 0.60157(6) 0.60998(7) 0.90563(6) 0.0223(2) Uani 1 1 d . . . . .
H19A H 0.584198 0.559016 0.898411 0.033 Uiso 1 1 calc R U . . .
H19B H 0.566852 0.637880 0.929161 0.033 Uiso 1 1 calc R U . . .
H19C H 0.650036 0.609961 0.933657 0.033 Uiso 1 1 calc R U . . .
C20 C 0.68474(6) 0.70586(6) 0.61808(6) 0.0211(2) Uani 1 1 d D . . . .
C24 C 0.70652(6) 0.50584(6) 0.86841(5) 0.0173(2) Uani 1 1 d . . . . .
C25 C 0.76227(6) 0.52413(6) 0.92252(6) 0.0196(2) Uani 1 1 d . . . . .
C26 C 0.77303(6) 0.47781(7) 0.97957(6) 0.0236(2) Uani 1 1 d . . . . .
H26 H 0.809661 0.490135 1.016756 0.028 Uiso 1 1 calc R U . . .
C27 C 0.73176(7) 0.41444(7) 0.98341(6) 0.0257(3) Uani 1 1 d . . . . .
H27 H 0.740474 0.383336 1.022496 0.031 Uiso 1 1 calc R U . . .
C28 C 0.67756(6) 0.39670(7) 0.92971(6) 0.0234(2) Uani 1 1 d . . . . .
H28 H 0.649122 0.353245 0.932465 0.028 Uiso 1 1 calc R U . . .
C29 C 0.66396(6) 0.44134(6) 0.87177(6) 0.0194(2) Uani 1 1 d . . . . .
C30 C 0.60304(6) 0.41811(7) 0.81510(6) 0.0228(2) Uani 1 1 d . . . . .
H30 H 0.601091 0.455212 0.777337 0.027 Uiso 1 1 calc R U . . .
C31 C 0.61931(8) 0.34242(7) 0.78572(7) 0.0329(3) Uani 1 1 d . . . . .
H31A H 0.668922 0.342575 0.772853 0.049 Uiso 1 1 calc R U . . .
H31B H 0.583412 0.332144 0.745220 0.049 Uiso 1 1 calc R U . . .
H31C H 0.615993 0.304175 0.820317 0.049 Uiso 1 1 calc R U . . .
C32 C 0.52719(7) 0.41629(8) 0.83928(7) 0.0340(3) Uani 1 1 d . . . . .
H32A H 0.527420 0.379671 0.875899 0.051 Uiso 1 1 calc R U . . .
H32B H 0.489790 0.402895 0.800831 0.051 Uiso 1 1 calc R U . . .
H32C H 0.515960 0.465155 0.856550 0.051 Uiso 1 1 calc R U . . .
C33 C 0.81192(6) 0.59155(7) 0.92221(6) 0.0223(2) Uani 1 1 d . . . . .
H33 H 0.799438 0.617517 0.877343 0.027 Uiso 1 1 calc R U . . .
C34 C 0.89298(6) 0.56843(7) 0.93008(6) 0.0242(2) Uani 1 1 d . . . . .
H34A H 0.905802 0.541872 0.973389 0.036 Uiso 1 1 calc R U . . .
H34B H 0.923933 0.612517 0.929926 0.036 Uiso 1 1 calc R U . . .
H34C H 0.900999 0.536147 0.891939 0.036 Uiso 1 1 calc R U . . .
C35 C 0.80181(7) 0.64604(8) 0.97980(8) 0.0360(3) Uani 1 1 d . . . . .
H35A H 0.750577 0.662701 0.974540 0.054 Uiso 1 1 calc R U . . .
H35B H 0.834206 0.688700 0.977429 0.054 Uiso 1 1 calc R U . . .
H35C H 0.814194 0.621496 1.024198 0.054 Uiso 1 1 calc R U . . .
C36 C 0.87321(6) 0.41205(6) 0.80335(6) 0.0199(2) Uani 1 1 d . . . . .
C37 C 0.86545(6) 0.37509(6) 0.86210(6) 0.0220(2) Uani 1 1 d . . . . .
H37 H 0.819022 0.357973 0.871509 0.026 Uiso 1 1 calc R U . . .
C38 C 0.92951(7) 0.36394(7) 0.90740(6) 0.0288(3) Uani 1 1 d . . . . .
H38 H 0.927854 0.338146 0.949093 0.035 Uiso 1 1 calc R U . . .
C39 C 0.99610(7) 0.39065(8) 0.89156(7) 0.0347(3) Uani 1 1 d . . . . .
H39 H 1.039729 0.383070 0.922794 0.042 Uiso 1 1 calc R U . . .
C40 C 0.99971(7) 0.42792(8) 0.83126(8) 0.0329(3) Uani 1 1 d . . . . .
H40 H 1.045629 0.446039 0.821472 0.039 Uiso 1 1 calc R U . . .
C41 C 0.93680(7) 0.43920(7) 0.78475(7) 0.0262(3) Uani 1 1 d . . . . .
H41 H 0.937908 0.464247 0.742593 0.031 Uiso 1 1 calc R U . . .
C42 C 0.60064(7) 0.43670(7) 0.63459(6) 0.0252(2) Uani 1 1 d . . . . .
C43 C 0.55614(8) 0.49624(8) 0.63918(7) 0.0355(3) Uani 1 1 d . . . . .
H43 H 0.572119 0.538301 0.666022 0.043 Uiso 1 1 calc R U . . .
C44 C 0.48635(10) 0.49185(10) 0.60246(11) 0.0608(6) Uani 1 1 d . . . . .
H44 H 0.452858 0.531649 0.603737 0.073 Uiso 1 1 calc R U . . .
C45 C 0.46518(11) 0.42955(12) 0.56381(12) 0.0701(7) Uani 1 1 d . . . . .
H45 H 0.417101 0.426997 0.538898 0.084 Uiso 1 1 calc R U . . .
C46 C 0.51299(9) 0.37115(9) 0.56103(9) 0.0494(4) Uani 1 1 d . . . . .
H46 H 0.497690 0.328917 0.534153 0.059 Uiso 1 1 calc R U . . .
C47 C 0.58299(8) 0.37389(7) 0.59718(7) 0.0316(3) Uani 1 1 d . . . . .
H47 H 0.616942 0.334461 0.596138 0.038 Uiso 1 1 calc R U . . .
C21A C 0.6050(3) 0.7350(5) 0.6138(4) 0.0502(19) Uani 0.475(11) 1 d D . P A 2
H21A H 0.570939 0.693101 0.611706 0.075 Uiso 0.475(11) 1 calc R U P A 2
H21B H 0.593236 0.765366 0.572638 0.075 Uiso 0.475(11) 1 calc R U P A 2
H21C H 0.600383 0.764851 0.654415 0.075 Uiso 0.475(11) 1 calc R U P A 2
C22A C 0.6940(5) 0.6792(5) 0.5466(4) 0.0376(16) Uani 0.475(11) 1 d D . P A 2
H22A H 0.746413 0.672745 0.543490 0.056 Uiso 0.475(11) 1 calc R U P A 2
H22B H 0.673091 0.715776 0.512690 0.056 Uiso 0.475(11) 1 calc R U P A 2
H22C H 0.668513 0.631915 0.537467 0.056 Uiso 0.475(11) 1 calc R U P A 2
C23A C 0.7349(4) 0.7767(3) 0.6326(3) 0.0359(12) Uani 0.475(11) 1 d D . P A 2
H23A H 0.734735 0.792653 0.680066 0.054 Uiso 0.475(11) 1 calc R U P A 2
H23B H 0.715703 0.816483 0.601465 0.054 Uiso 0.475(11) 1 calc R U P A 2
H23C H 0.785226 0.764768 0.625360 0.054 Uiso 0.475(11) 1 calc R U P A 2
F3 F 0.67780(4) 0.20720(3) 0.68416(3) 0.02134(14) Uani 1 1 d . . . . .
F4 F 0.57743(4) 0.19670(4) 0.57314(3) 0.02388(14) Uani 1 1 d . . . . .
F5 F 0.54419(4) 0.06338(4) 0.51313(4) 0.02627(15) Uani 1 1 d . . . . .
F6 F 0.61587(4) -0.06023(4) 0.56682(4) 0.02784(16) Uani 1 1 d . . . . .
F7 F 0.71733(4) -0.05159(4) 0.67505(4) 0.02533(15) Uani 1 1 d . . . . .
F8 F 0.68772(4) -0.02214(4) 0.80580(4) 0.02887(16) Uani 1 1 d . . . . .
F9 F 0.73729(5) -0.14372(4) 0.87277(5) 0.0424(2) Uani 1 1 d . . . . .
F10 F 0.88425(5) -0.17307(5) 0.89691(5) 0.0448(2) Uani 1 1 d . . . . .
F11 F 0.98048(4) -0.07534(5) 0.85278(4) 0.03791(19) Uani 1 1 d . . . . .
F12 F 0.93314(4) 0.04346(4) 0.78281(4) 0.02477(15) Uani 1 1 d . . . . .
F13 F 0.84606(3) 0.02410(4) 0.64872(3) 0.02035(13) Uani 1 1 d . . . . .
F14 F 0.93274(4) 0.08555(4) 0.56745(4) 0.02613(15) Uani 1 1 d . . . . .
F15 F 0.96514(4) 0.23291(4) 0.57769(4) 0.02875(16) Uani 1 1 d . . . . .
F16 F 0.90686(4) 0.31634(4) 0.67196(4) 0.02830(16) Uani 1 1 d . . . . .
F17 F 0.81854(4) 0.25711(4) 0.75207(4) 0.02376(14) Uani 1 1 d . . . . .
F18 F 0.87354(4) 0.16022(4) 0.85781(4) 0.02448(15) Uani 1 1 d . . . . .
F19 F 0.84368(4) 0.22398(4) 0.97275(4) 0.03150(17) Uani 1 1 d . . . . .
F20 F 0.70203(5) 0.23499(4) 0.99869(4) 0.03116(17) Uani 1 1 d . . . . .
F21 F 0.59104(4) 0.18294(4) 0.90493(4) 0.03072(16) Uani 1 1 d . . . . .
F22 F 0.61849(4) 0.12123(4) 0.79003(4) 0.02525(15) Uani 1 1 d . . . . .
C48 C 0.70232(6) 0.07835(6) 0.68785(6) 0.0173(2) Uani 1 1 d . . . . .
C49 C 0.66384(6) 0.13885(6) 0.65735(6) 0.0177(2) Uani 1 1 d . . . . .
C50 C 0.61155(6) 0.13510(6) 0.60004(6) 0.0188(2) Uani 1 1 d . . . . .
C51 C 0.59410(6) 0.06767(7) 0.56949(6) 0.0202(2) Uani 1 1 d . . . . .
C52 C 0.63036(6) 0.00585(6) 0.59688(6) 0.0209(2) Uani 1 1 d . . . . .
C53 C 0.68320(6) 0.01210(6) 0.65409(6) 0.0197(2) Uani 1 1 d . . . . .
C54 C 0.80670(6) 0.01642(6) 0.78765(6) 0.0188(2) Uani 1 1 d . . . . .
C55 C 0.76114(7) -0.03424(7) 0.81390(6) 0.0233(2) Uani 1 1 d . . . . .
C56 C 0.78539(8) -0.09743(7) 0.84935(7) 0.0295(3) Uani 1 1 d . . . . .
C57 C 0.85949(8) -0.11203(7) 0.86240(7) 0.0313(3) Uani 1 1 d . . . . .
C58 C 0.90776(7) -0.06279(7) 0.83975(6) 0.0274(3) Uani 1 1 d . . . . .
C59 C 0.88092(6) -0.00071(6) 0.80331(6) 0.0211(2) Uani 1 1 d . . . . .
C60 C 0.82954(6) 0.13607(6) 0.70695(5) 0.0169(2) Uani 1 1 d . . . . .
C61 C 0.86014(6) 0.09740(6) 0.65690(6) 0.0175(2) Uani 1 1 d . . . . .
C62 C 0.90461(6) 0.12781(7) 0.61359(6) 0.0199(2) Uani 1 1 d . . . . .
C63 C 0.92080(6) 0.20225(7) 0.61833(6) 0.0214(2) Uani 1 1 d . . . . .
C64 C 0.89142(6) 0.24376(6) 0.66615(6) 0.0209(2) Uani 1 1 d . . . . .
C65 C 0.84647(6) 0.21085(6) 0.70839(6) 0.0189(2) Uani 1 1 d . . . . .
C66 C 0.74807(6) 0.13908(6) 0.81577(6) 0.0177(2) Uani 1 1 d . . . . .
C67 C 0.80211(6) 0.16641(6) 0.86625(6) 0.0195(2) Uani 1 1 d . . . . .
C68 C 0.78835(7) 0.19910(6) 0.92637(6) 0.0223(2) Uani 1 1 d . . . . .
C69 C 0.71690(7) 0.20502(6) 0.93978(6) 0.0231(2) Uani 1 1 d . . . . .
C70 C 0.66125(6) 0.17833(6) 0.89230(6) 0.0221(2) Uani 1 1 d . . . . .
C71 C 0.67738(6) 0.14638(6) 0.83240(6) 0.0193(2) Uani 1 1 d . . . . .
B1 B 0.77142(7) 0.09261(7) 0.74984(6) 0.0166(2) Uani 1 1 d . . . . .
C21 C 0.6000(2) 0.7013(3) 0.5971(2) 0.0321(10) Uani 0.525(11) 1 d D . P A 1
H21D H 0.586065 0.650270 0.584772 0.048 Uiso 0.525(11) 1 calc R U P A 1
H21E H 0.585372 0.733637 0.557649 0.048 Uiso 0.525(11) 1 calc R U P A 1
H21F H 0.575292 0.717157 0.635481 0.048 Uiso 0.525(11) 1 calc R U P A 1
C22 C 0.7170(4) 0.6923(5) 0.5521(4) 0.0325(13) Uani 0.525(11) 1 d D . P A 1
H22D H 0.770121 0.701364 0.560112 0.049 Uiso 0.525(11) 1 calc R U P A 1
H22E H 0.693902 0.725713 0.516373 0.049 Uiso 0.525(11) 1 calc R U P A 1
H22F H 0.707828 0.640968 0.537459 0.049 Uiso 0.525(11) 1 calc R U P A 1
C23 C 0.7050(4) 0.7813(2) 0.6462(2) 0.0320(10) Uani 0.525(11) 1 d D . P A 1
H23D H 0.682380 0.789449 0.687639 0.048 Uiso 0.525(11) 1 calc R U P A 1
H23E H 0.687406 0.818712 0.611893 0.048 Uiso 0.525(11) 1 calc R U P A 1
H23F H 0.758603 0.784857 0.657319 0.048 Uiso 0.525(11) 1 calc R U P A 1

loop_
_atom_site_aniso_label
_atom_site_aniso_U_11
_atom_site_aniso_U_22
_atom_site_aniso_U_33
_atom_site_aniso_U_23
_atom_site_aniso_U_13
_atom_site_aniso_U_12
Mg1 0.02043(18) 0.01796(18) 0.01514(17) -0.00132(14) 0.00228(14) 0.00240(14)
F1 0.0303(4) 0.0267(4) 0.0241(4) -0.0024(3) -0.0042(3) 0.0103(3)
F2 0.0272(4) 0.0306(4) 0.0260(4) -0.0074(3) -0.0018(3) -0.0035(3)
N1 0.0183(4) 0.0199(5) 0.0145(4) -0.0010(3) 0.0030(3) 0.0007(3)
N2 0.0169(4) 0.0174(4) 0.0149(4) -0.0004(3) 0.0021(3) -0.0003(3)
C1 0.0204(5) 0.0296(6) 0.0157(5) 0.0016(4) 0.0045(4) 0.0038(4)
C2 0.0278(6) 0.0398(7) 0.0180(6) -0.0030(5) 0.0043(5) 0.0070(5)
C3 0.0340(7) 0.0683(11) 0.0243(7) -0.0104(7) 0.0112(6) 0.0084(7)
C4 0.0282(7) 0.0876(13) 0.0332(8) -0.0046(8) 0.0164(6) 0.0011(8)
C5 0.0233(6) 0.0624(10) 0.0313(7) 0.0018(7) 0.0086(5) -0.0057(6)
C6 0.0216(6) 0.0344(7) 0.0207(6) 0.0038(5) 0.0045(4) 0.0001(5)
C7 0.0241(6) 0.0247(6) 0.0290(6) -0.0014(5) 0.0061(5) -0.0061(5)
C8 0.0345(7) 0.0414(8) 0.0251(7) -0.0044(6) -0.0020(5) -0.0036(6)
C9 0.0456(9) 0.0326(8) 0.0685(11) -0.0033(7) 0.0206(8) -0.0152(7)
C10 0.0360(7) 0.0321(7) 0.0174(6) -0.0060(5) 0.0037(5) 0.0065(5)
C11 0.0551(9) 0.0385(8) 0.0232(7) -0.0040(6) 0.0048(6) 0.0155(7)
C12 0.0497(8) 0.0342(7) 0.0198(6) -0.0065(5) -0.0002(6) 0.0071(6)
C13 0.0181(5) 0.0163(5) 0.0163(5) -0.0009(4) 0.0007(4) -0.0028(4)
C14 0.0170(5) 0.0163(5) 0.0194(5) -0.0007(4) 0.0022(4) 0.0007(4)
C15 0.0131(5) 0.0172(5) 0.0173(5) -0.0034(4) 0.0009(4) -0.0027(4)
C16 0.0170(5) 0.0214(5) 0.0199(5) -0.0004(4) 0.0048(4) 0.0018(4)
C17 0.0165(5) 0.0453(8) 0.0251(6) 0.0059(5) 0.0044(5) 0.0041(5)
C18 0.0411(7) 0.0221(6) 0.0283(6) -0.0052(5) 0.0130(5) 0.0013(5)
C19 0.0200(5) 0.0289(6) 0.0194(5) -0.0002(5) 0.0071(4) 0.0030(4)
C20 0.0245(6) 0.0191(5) 0.0196(5) 0.0028(4) 0.0032(4) 0.0015(4)
C24 0.0176(5) 0.0204(5) 0.0146(5) 0.0005(4) 0.0047(4) 0.0042(4)
C25 0.0174(5) 0.0252(6) 0.0167(5) -0.0028(4) 0.0039(4) 0.0039(4)
C26 0.0198(5) 0.0364(7) 0.0149(5) -0.0001(5) 0.0029(4) 0.0066(5)
C27 0.0241(6) 0.0357(7) 0.0185(6) 0.0090(5) 0.0075(4) 0.0078(5)
C28 0.0224(5) 0.0255(6) 0.0235(6) 0.0061(5) 0.0082(4) 0.0027(4)
C29 0.0185(5) 0.0218(5) 0.0186(5) 0.0007(4) 0.0048(4) 0.0026(4)
C30 0.0251(6) 0.0209(6) 0.0219(6) 0.0022(4) 0.0018(5) -0.0031(4)
C31 0.0486(8) 0.0214(6) 0.0273(7) 0.0010(5) 0.0007(6) -0.0019(5)
C32 0.0243(6) 0.0420(8) 0.0353(7) -0.0008(6) 0.0026(5) -0.0097(5)
C33 0.0201(5) 0.0252(6) 0.0209(6) -0.0051(5) 0.0000(4) 0.0007(4)
C34 0.0200(5) 0.0296(6) 0.0230(6) -0.0046(5) 0.0028(4) 0.0003(5)
C35 0.0245(6) 0.0410(8) 0.0415(8) -0.0221(6) 0.0005(5) 0.0036(5)
C36 0.0217(5) 0.0179(5) 0.0193(5) -0.0033(4) -0.0002(4) 0.0040(4)
C37 0.0245(6) 0.0212(5) 0.0210(6) -0.0026(4) 0.0054(4) -0.0020(4)
C38 0.0381(7) 0.0276(6) 0.0192(6) -0.0016(5) -0.0007(5) 0.0042(5)
C39 0.0260(6) 0.0373(7) 0.0371(7) -0.0165(6) -0.0087(5) 0.0056(5)
C40 0.0238(6) 0.0303(7) 0.0467(8) -0.0151(6) 0.0120(5) -0.0064(5)
C41 0.0343(6) 0.0194(5) 0.0277(6) -0.0036(5) 0.0139(5) -0.0017(5)
C42 0.0279(6) 0.0257(6) 0.0202(6) -0.0004(5) -0.0025(5) -0.0041(5)
C43 0.0434(8) 0.0246(6) 0.0346(7) -0.0055(5) -0.0079(6) 0.0024(6)
C44 0.0513(10) 0.0474(10) 0.0734(13) -0.0196(9) -0.0270(9) 0.0202(8)
C45 0.0468(10) 0.0642(12) 0.0862(15) -0.0293(11) -0.0366(10) 0.0123(9)
C46 0.0469(9) 0.0396(8) 0.0550(10) -0.0201(7) -0.0161(8) -0.0035(7)
C47 0.0354(7) 0.0261(6) 0.0314(7) -0.0062(5) -0.0017(5) -0.0016(5)
C21A 0.034(2) 0.066(4) 0.054(3) 0.041(3) 0.018(2) 0.021(3)
C22A 0.065(5) 0.030(3) 0.0163(17) 0.0014(18) -0.002(3) 0.011(3)
C23A 0.054(3) 0.0181(16) 0.032(2) 0.0056(14) -0.004(2) -0.0033(19)
F3 0.0245(3) 0.0160(3) 0.0229(3) -0.0038(2) 0.0008(3) 0.0004(2)
F4 0.0223(3) 0.0249(3) 0.0237(3) 0.0036(3) 0.0005(3) 0.0025(3)
F5 0.0214(3) 0.0359(4) 0.0199(3) -0.0048(3) -0.0029(3) -0.0038(3)
F6 0.0293(4) 0.0235(3) 0.0294(4) -0.0118(3) -0.0007(3) -0.0046(3)
F7 0.0283(3) 0.0159(3) 0.0301(4) -0.0046(3) -0.0017(3) 0.0017(3)
F8 0.0243(3) 0.0283(4) 0.0348(4) 0.0028(3) 0.0067(3) -0.0061(3)
F9 0.0549(5) 0.0250(4) 0.0488(5) 0.0104(4) 0.0125(4) -0.0121(4)
F10 0.0660(6) 0.0254(4) 0.0435(5) 0.0149(4) 0.0093(4) 0.0155(4)
F11 0.0330(4) 0.0441(5) 0.0365(4) 0.0108(4) 0.0049(3) 0.0198(4)
F12 0.0187(3) 0.0297(4) 0.0260(4) 0.0045(3) 0.0036(3) 0.0019(3)
F13 0.0221(3) 0.0179(3) 0.0213(3) -0.0040(2) 0.0037(2) 0.0005(2)
F14 0.0232(3) 0.0354(4) 0.0212(3) -0.0044(3) 0.0079(3) 0.0011(3)
F15 0.0243(3) 0.0378(4) 0.0252(4) 0.0082(3) 0.0068(3) -0.0063(3)
F16 0.0322(4) 0.0192(3) 0.0331(4) 0.0034(3) 0.0033(3) -0.0077(3)
F17 0.0299(3) 0.0172(3) 0.0251(4) -0.0046(3) 0.0068(3) -0.0020(3)
F18 0.0184(3) 0.0314(4) 0.0231(3) -0.0035(3) 0.0013(3) -0.0037(3)
F19 0.0394(4) 0.0354(4) 0.0182(3) -0.0059(3) -0.0014(3) -0.0116(3)
F20 0.0508(5) 0.0277(4) 0.0174(3) -0.0022(3) 0.0131(3) 0.0039(3)
F21 0.0271(4) 0.0391(4) 0.0288(4) 0.0027(3) 0.0138(3) 0.0080(3)
F22 0.0170(3) 0.0358(4) 0.0228(3) -0.0024(3) 0.0021(3) -0.0008(3)
C48 0.0160(5) 0.0191(5) 0.0176(5) -0.0021(4) 0.0044(4) -0.0012(4)
C49 0.0185(5) 0.0170(5) 0.0182(5) -0.0040(4) 0.0052(4) -0.0021(4)
C50 0.0167(5) 0.0221(5) 0.0183(5) 0.0014(4) 0.0051(4) 0.0015(4)
C51 0.0154(5) 0.0291(6) 0.0160(5) -0.0033(4) 0.0023(4) -0.0035(4)
C52 0.0209(5) 0.0208(5) 0.0218(6) -0.0079(4) 0.0057(4) -0.0048(4)
C53 0.0190(5) 0.0181(5) 0.0225(6) -0.0020(4) 0.0042(4) 0.0005(4)
C54 0.0230(5) 0.0163(5) 0.0173(5) -0.0029(4) 0.0032(4) 0.0004(4)
C55 0.0252(6) 0.0205(6) 0.0245(6) -0.0016(5) 0.0039(5) -0.0013(4)
C56 0.0427(7) 0.0185(6) 0.0287(6) 0.0022(5) 0.0094(5) -0.0054(5)
C57 0.0483(8) 0.0184(6) 0.0273(6) 0.0057(5) 0.0064(6) 0.0093(5)
C58 0.0306(6) 0.0280(6) 0.0235(6) 0.0014(5) 0.0041(5) 0.0111(5)
C59 0.0251(6) 0.0205(5) 0.0184(5) 0.0001(4) 0.0050(4) 0.0018(4)
C60 0.0153(5) 0.0189(5) 0.0158(5) 0.0000(4) -0.0006(4) -0.0002(4)
C61 0.0161(5) 0.0178(5) 0.0177(5) -0.0003(4) -0.0011(4) 0.0002(4)
C62 0.0162(5) 0.0281(6) 0.0149(5) -0.0010(4) 0.0004(4) 0.0023(4)
C63 0.0164(5) 0.0297(6) 0.0178(5) 0.0061(4) 0.0009(4) -0.0035(4)
C64 0.0207(5) 0.0188(5) 0.0218(6) 0.0032(4) -0.0019(4) -0.0032(4)
C65 0.0192(5) 0.0191(5) 0.0177(5) -0.0015(4) 0.0007(4) 0.0007(4)
C66 0.0210(5) 0.0153(5) 0.0167(5) 0.0006(4) 0.0028(4) 0.0004(4)
C67 0.0203(5) 0.0186(5) 0.0197(5) 0.0010(4) 0.0033(4) -0.0008(4)
C68 0.0306(6) 0.0197(5) 0.0157(5) -0.0003(4) 0.0004(4) -0.0044(5)
C69 0.0377(7) 0.0182(5) 0.0148(5) 0.0007(4) 0.0086(5) 0.0030(5)
C70 0.0247(6) 0.0214(6) 0.0218(6) 0.0046(4) 0.0089(4) 0.0048(4)
C71 0.0198(5) 0.0194(5) 0.0183(5) 0.0014(4) 0.0014(4) 0.0007(4)
B1 0.0164(5) 0.0160(6) 0.0176(6) -0.0017(4) 0.0027(4) -0.0009(4)
C21 0.0278(14) 0.039(2) 0.0271(17) 0.0158(16) -0.0049(11) 0.0007(16)
C22 0.050(3) 0.025(3) 0.024(2) 0.0112(17) 0.012(2) 0.008(2)
C23 0.047(3) 0.0145(13) 0.0310(19) 0.0014(12) -0.0055(16) -0.0001(16)

loop_
_atom_type_symbol
_atom_type_description
_atom_type_scat_dispersion_real
_atom_type_scat_dispersion_imag
_atom_type_scat_source
C C 0.0181 0.0091 'International Tables Vol C Tables 4.2.6.8 and 6.1.1.4'
H H 0.0000 0.0000 'International Tables Vol C Tables 4.2.6.8 and 6.1.1.4'
B B 0.0090 0.0039 'International Tables Vol C Tables 4.2.6.8 and 6.1.1.4'
F F 0.0727 0.0534 'International Tables Vol C Tables 4.2.6.8 and 6.1.1.4'
Mg Mg 0.1719 0.1771 'International Tables Vol C Tables 4.2.6.8 and 6.1.1.4'
N N 0.0311 0.0180 'International Tables Vol C Tables 4.2.6.8 and 6.1.1.4'

loop_
_exptl_crystal_face_index_h
_exptl_crystal_face_index_k
_exptl_crystal_face_index_l
_exptl_crystal_face_perp_dist
6 -10 -3 0.1180
-9 -6 6 0.0855
-7 -9 1 0.0818
-5 -10 -2 0.0873
-10 -5 4 0.0885
-10 -6 3 0.0886
-9 -8 0 0.0922
10 2 -7 0.0980
9 8 0 0.0796
12 2 -3 0.0803
12 1 -4 0.0860
-11 -4 -1 0.0997
-4 -7 -8 0.1107
-4 -6 -9 0.1120
12 1 0 0.0656
-12 -1 0 0.0928
-11 4 4 0.1236
12 -1 1 0.0605
-2 -5 -11 0.1082
-12 1 4 0.1159
-11 1 -2 0.0955
-12 1 -1 0.0947
3 9 -8 0.0879
6 4 -11 0.1004
-10 7 -2 0.1049
-5 -10 4 0.0821
-6 6 10 0.1424
-5 -9 -5 0.1019
3 0 12 0.1170
-2 11 2 0.0861
1 11 -3 0.0843
-2 8 9 0.1229
-9 7 4 0.1235
0 4 -12 0.0812
-8 -7 7 0.0887
-2 9 9 0.1186
-6 10 3 0.1085
-5 -11 1 0.0737
0 10 6 0.0968
8 7 -8 0.0972
4 11 0 0.0756
3 11 0 0.0750
-1 11 5 0.0927
4 8 -9 0.0914
-4 -9 8 0.1031
8 -8 0 0.1023
2 -2 12 0.1163

loop_
_geom_angle_atom_site_label_1
_geom_angle_atom_site_label_2
_geom_angle_atom_site_label_3
_geom_angle
_geom_angle_site_symmetry_1
_geom_angle_site_symmetry_3
_geom_angle_publ_flag
F1 Mg1 F2 90.70(3) . . ?
F1 Mg1 N1 130.90(4) . . ?
F1 Mg1 N2 111.80(4) . . ?
N1 Mg1 F2 108.99(4) . . ?
N1 Mg1 N2 103.09(4) . . ?
N2 Mg1 F2 109.91(4) . . ?
C36 F1 Mg1 136.05(7) . . ?
C42 F2 Mg1 142.09(7) . . ?
C1 N1 Mg1 122.57(7) . . ?
C13 N1 Mg1 112.47(7) . . ?
C13 N1 C1 124.95(10) . . ?
C15 N2 Mg1 114.68(7) . . ?
C15 N2 C24 127.72(9) . . ?
C24 N2 Mg1 117.39(7) . . ?
C2 C1 N1 119.73(11) . . ?
C2 C1 C6 120.53(11) . . ?
C6 C1 N1 119.43(10) . . ?
C1 C2 C10 121.93(11) . . ?
C3 C2 C1 118.44(13) . . ?
C3 C2 C10 119.62(12) . . ?
C2 C3 H3 119.3 . . ?
C4 C3 C2 121.40(14) . . ?
C4 C3 H3 119.3 . . ?
C3 C4 H4 120.1 . . ?
C3 C4 C5 119.75(13) . . ?
C5 C4 H4 120.1 . . ?
C4 C5 H5 119.4 . . ?
C4 C5 C6 121.27(14) . . ?
C6 C5 H5 119.4 . . ?
C1 C6 C7 121.61(11) . . ?
C5 C6 C1 118.51(12) . . ?
C5 C6 C7 119.66(12) . . ?
C6 C7 H7 108.0 . . ?
C6 C7 C8 108.85(11) . . ?
C6 C7 C9 114.01(12) . . ?
C8 C7 H7 108.0 . . ?
C8 C7 C9 109.77(12) . . ?
C9 C7 H7 108.0 . . ?
C7 C8 H8A 109.5 . . ?
C7 C8 H8B 109.5 . . ?
C7 C8 H8C 109.5 . . ?
H8A C8 H8B 109.5 . . ?
H8A C8 H8C 109.5 . . ?
H8B C8 H8C 109.5 . . ?
C7 C9 H9A 109.5 . . ?
C7 C9 H9B 109.5 . . ?
C7 C9 H9C 109.5 . . ?
H9A C9 H9B 109.5 . . ?
H9A C9 H9C 109.5 . . ?
H9B C9 H9C 109.5 . . ?
C2 C10 H10 107.8 . . ?
C2 C10 C11 109.91(11) . . ?
C2 C10 C12 113.60(12) . . ?
C11 C10 H10 107.8 . . ?
C12 C10 H10 107.8 . . ?
C12 C10 C11 109.69(11) . . ?
C10 C11 H11A 109.5 . . ?
C10 C11 H11B 109.5 . . ?
C10 C11 H11C 109.5 . . ?
H11A C11 H11B 109.5 . . ?
H11A C11 H11C 109.5 . . ?
H11B C11 H11C 109.5 . . ?
C10 C12 H12A 109.5 . . ?
C10 C12 H12B 109.5 . . ?
C10 C12 H12C 109.5 . . ?
H12A C12 H12B 109.5 . . ?
H12A C12 H12C 109.5 . . ?
H12B C12 H12C 109.5 . . ?
N1 C13 C14 122.32(10) . . ?
N1 C13 C20 123.75(10) . . ?
C14 C13 C20 113.89(9) . . ?
C13 C14 H14 112.1 . . ?
C13 C14 C15 135.84(10) . . ?
C15 C14 H14 112.1 . . ?
N2 C15 C14 121.39(10) . . ?
N2 C15 C16 126.09(10) . . ?
C14 C15 C16 112.44(9) . . ?
C17 C16 C15 107.70(9) . . ?
C18 C16 C15 108.87(9) . . ?
C18 C16 C17 109.63(10) . . ?
C19 C16 C15 117.15(9) . . ?
C19 C16 C17 106.41(9) . . ?
C19 C16 C18 106.92(10) . . ?
C16 C17 H17A 109.5 . . ?
C16 C17 H17B 109.5 . . ?
C16 C17 H17C 109.5 . . ?
H17A C17 H17B 109.5 . . ?
H17A C17 H17C 109.5 . . ?
H17B C17 H17C 109.5 . . ?
C16 C18 H18A 109.5 . . ?
C16 C18 H18B 109.5 . . ?
C16 C18 H18C 109.5 . . ?
H18A C18 H18B 109.5 . . ?
H18A C18 H18C 109.5 . . ?
H18B C18 H18C 109.5 . . ?
C16 C19 H19A 109.5 . . ?
C16 C19 H19B 109.5 . . ?
C16 C19 H19C 109.5 . . ?
H19A C19 H19B 109.5 . . ?
H19A C19 H19C 109.5 . . ?
H19B C19 H19C 109.5 . . ?
C13 C20 C23A 111.04(19) . . ?
C21A C20 C13 114.0(2) . . ?
C21A C20 C23A 104.9(3) . . ?
C22A C20 C13 113.1(4) . . ?
C22A C20 C21A 106.6(4) . . ?
C22A C20 C23A 106.7(3) . . ?
C21 C20 C13 106.53(18) . . ?
C22 C20 C13 114.3(3) . . ?
C22 C20 C21 105.0(3) . . ?
C23 C20 C13 110.32(18) . . ?
C23 C20 C21 109.5(2) . . ?
C23 C20 C22 110.9(3) . . ?
C25 C24 N2 119.89(10) . . ?
C25 C24 C29 120.44(10) . . ?
C29 C24 N2 119.22(10) . . ?
C24 C25 C33 123.79(10) . . ?
C26 C25 C24 118.36(11) . . ?
C26 C25 C33 117.85(10) . . ?
C25 C26 H26 119.1 . . ?
C27 C26 C25 121.72(11) . . ?
C27 C26 H26 119.1 . . ?
C26 C27 H27 120.3 . . ?
C26 C27 C28 119.40(11) . . ?
C28 C27 H27 120.3 . . ?
C27 C28 H28 119.3 . . ?
C27 C28 C29 121.32(11) . . ?
C29 C28 H28 119.3 . . ?
C24 C29 C30 123.21(10) . . ?
C28 C29 C24 118.75(11) . . ?
C28 C29 C30 118.04(10) . . ?
C29 C30 H30 107.9 . . ?
C29 C30 C31 111.18(10) . . ?
C29 C30 C32 112.51(10) . . ?
C31 C30 H30 107.9 . . ?
C31 C30 C32 109.39(11) . . ?
C32 C30 H30 107.9 . . ?
C30 C31 H31A 109.5 . . ?
C30 C31 H31B 109.5 . . ?
C30 C31 H31C 109.5 . . ?
H31A C31 H31B 109.5 . . ?
H31A C31 H31C 109.5 . . ?
H31B C31 H31C 109.5 . . ?
C30 C32 H32A 109.5 . . ?
C30 C32 H32B 109.5 . . ?
C30 C32 H32C 109.5 . . ?
H32A C32 H32B 109.5 . . ?
H32A C32 H32C 109.5 . . ?
H32B C32 H32C 109.5 . . ?
C25 C33 H33 108.5 . . ?
C25 C33 C34 110.76(10) . . ?
C25 C33 C35 112.13(10) . . ?
C34 C33 H33 108.5 . . ?
C34 C33 C35 108.47(10) . . ?
C35 C33 H33 108.5 . . ?
C33 C34 H34A 109.5 . . ?
C33 C34 H34B 109.5 . . ?
C33 C34 H34C 109.5 . . ?
H34A C34 H34B 109.5 . . ?
H34A C34 H34C 109.5 . . ?
H34B C34 H34C 109.5 . . ?
C33 C35 H35A 109.5 . . ?
C33 C35 H35B 109.5 . . ?
C33 C35 H35C 109.5 . . ?
H35A C35 H35B 109.5 . . ?
H35A C35 H35C 109.5 . . ?
H35B C35 H35C 109.5 . . ?
C37 C36 F1 116.41(10) . . ?
C37 C36 C41 126.94(11) . . ?
C41 C36 F1 116.64(11) . . ?
C36 C37 H37 122.0 . . ?
C36 C37 C38 115.99(11) . . ?
C38 C37 H37 122.0 . . ?
C37 C38 H38 120.1 . . ?
C37 C38 C39 119.83(12) . . ?
C39 C38 H38 120.1 . . ?
C38 C39 H39 119.5 . . ?
C40 C39 C38 120.97(12) . . ?
C40 C39 H39 119.5 . . ?
C39 C40 H40 119.8 . . ?
C39 C40 C41 120.48(12) . . ?
C41 C40 H40 119.8 . . ?
C36 C41 C40 115.78(12) . . ?
C36 C41 H41 122.1 . . ?
C40 C41 H41 122.1 . . ?
C43 C42 F2 117.66(11) . . ?
C43 C42 C47 126.37(12) . . ?
C47 C42 F2 115.94(11) . . ?
C42 C43 H43 121.9 . . ?
C42 C43 C44 116.11(13) . . ?
C44 C43 H43 121.9 . . ?
C43 C44 H44 119.9 . . ?
C43 C44 C45 120.18(16) . . ?
C45 C44 H44 119.9 . . ?
C44 C45 H45 119.5 . . ?
C46 C45 C44 120.92(15) . . ?
C46 C45 H45 119.5 . . ?
C45 C46 H46 119.9 . . ?
C45 C46 C47 120.23(14) . . ?
C47 C46 H46 119.9 . . ?
C42 C47 C46 116.18(13) . . ?
C42 C47 H47 121.9 . . ?
C46 C47 H47 121.9 . . ?
C20 C21A H21A 109.5 . . ?
C20 C21A H21B 109.5 . . ?
C20 C21A H21C 109.5 . . ?
H21A C21A H21B 109.5 . . ?
H21A C21A H21C 109.5 . . ?
H21B C21A H21C 109.5 . . ?
C20 C22A H22A 109.5 . . ?
C20 C22A H22B 109.5 . . ?
C20 C22A H22C 109.5 . . ?
H22A C22A H22B 109.5 . . ?
H22A C22A H22C 109.5 . . ?
H22B C22A H22C 109.5 . . ?
C20 C23A H23A 109.5 . . ?
C20 C23A H23B 109.5 . . ?
C20 C23A H23C 109.5 . . ?
H23A C23A H23B 109.5 . . ?
H23A C23A H23C 109.5 . . ?
H23B C23A H23C 109.5 . . ?
C49 C48 B1 119.13(9) . . ?
C53 C48 C49 113.04(10) . . ?
C53 C48 B1 127.13(10) . . ?
F3 C49 C48 119.46(9) . . ?
F3 C49 C50 115.90(10) . . ?
C50 C49 C48 124.64(10) . . ?
F4 C50 C49 120.88(10) . . ?
F4 C50 C51 119.48(10) . . ?
C51 C50 C49 119.64(10) . . ?
F5 C51 C50 120.27(10) . . ?
F5 C51 C52 121.11(10) . . ?
C52 C51 C50 118.60(10) . . ?
F6 C52 C51 119.72(10) . . ?
F6 C52 C53 120.28(11) . . ?
C51 C52 C53 119.97(10) . . ?
F7 C53 C48 120.92(10) . . ?
F7 C53 C52 114.97(10) . . ?
C52 C53 C48 124.09(11) . . ?
C55 C54 C59 113.16(10) . . ?
C55 C54 B1 119.94(10) . . ?
C59 C54 B1 126.55(10) . . ?
F8 C55 C54 119.44(10) . . ?
F8 C55 C56 116.04(11) . . ?
C56 C55 C54 124.51(12) . . ?
F9 C56 C55 120.56(12) . . ?
F9 C56 C57 119.78(12) . . ?
C57 C56 C55 119.63(12) . . ?
F10 C57 C56 120.59(13) . . ?
F10 C57 C58 120.64(13) . . ?
C56 C57 C58 118.76(11) . . ?
F11 C58 C57 119.82(11) . . ?
F11 C58 C59 120.52(12) . . ?
C57 C58 C59 119.66(12) . . ?
F12 C59 C54 121.07(10) . . ?
F12 C59 C58 114.70(10) . . ?
C58 C59 C54 124.22(11) . . ?
C61 C60 B1 118.59(9) . . ?
C65 C60 C61 113.15(10) . . ?
C65 C60 B1 127.80(10) . . ?
F13 C61 C60 119.13(10) . . ?
F13 C61 C62 115.91(10) . . ?
C62 C61 C60 124.97(10) . . ?
F14 C62 C61 120.66(10) . . ?
F14 C62 C63 120.05(10) . . ?
C61 C62 C63 119.29(11) . . ?
F15 C63 C62 120.46(11) . . ?
F15 C63 C64 120.95(11) . . ?
C64 C63 C62 118.59(10) . . ?
F16 C64 C63 119.60(10) . . ?
F16 C64 C65 120.27(11) . . ?
C63 C64 C65 120.13(11) . . ?
F17 C65 C60 120.82(10) . . ?
F17 C65 C64 115.34(10) . . ?
C64 C65 C60 123.84(11) . . ?
C67 C66 B1 120.29(10) . . ?
C71 C66 C67 113.14(10) . . ?
C71 C66 B1 125.99(10) . . ?
F18 C67 C66 119.30(10) . . ?
F18 C67 C68 116.09(10) . . ?
C68 C67 C66 124.60(11) . . ?
F19 C68 C67 121.04(11) . . ?
F19 C68 C69 119.47(10) . . ?
C69 C68 C67 119.48(11) . . ?
F20 C69 C68 120.75(11) . . ?
F20 C69 C70 120.61(11) . . ?
C70 C69 C68 118.63(11) . . ?
F21 C70 C69 119.42(11) . . ?
F21 C70 C71 120.51(11) . . ?
C69 C70 C71 120.07(11) . . ?
F22 C71 C66 121.07(10) . . ?
F22 C71 C70 114.86(10) . . ?
C70 C71 C66 124.07(11) . . ?
C48 B1 C54 114.48(9) . . ?
C48 B1 C66 113.80(9) . . ?
C60 B1 C48 100.35(8) . . ?
C60 B1 C54 112.76(9) . . ?
C60 B1 C66 114.72(9) . . ?
C66 B1 C54 101.37(9) . . ?
C20 C21 H21D 109.5 . . ?
C20 C21 H21E 109.5 . . ?
C20 C21 H21F 109.5 . . ?
H21D C21 H21E 109.5 . . ?
H21D C21 H21F 109.5 . . ?
H21E C21 H21F 109.5 . . ?
C20 C22 H22D 109.5 . . ?
C20 C22 H22E 109.5 . . ?
C20 C22 H22F 109.5 . . ?
H22D C22 H22E 109.5 . . ?
H22D C22 H22F 109.5 . . ?
H22E C22 H22F 109.5 . . ?
C20 C23 H23D 109.5 . . ?
C20 C23 H23E 109.5 . . ?
C20 C23 H23F 109.5 . . ?
H23D C23 H23E 109.5 . . ?
H23D C23 H23F 109.5 . . ?
H23E C23 H23F 109.5 . . ?

loop_
_geom_bond_atom_site_label_1
_geom_bond_atom_site_label_2
_geom_bond_distance
_geom_bond_site_symmetry_2
_geom_bond_publ_flag
Mg1 F1 1.9513(8) . ?
Mg1 F2 2.0020(8) . ?
Mg1 N1 1.9734(10) . ?
Mg1 N2 1.9859(10) . ?
F1 C36 1.4250(13) . ?
F2 C42 1.4093(14) . ?
N1 C1 1.4422(14) . ?
N1 C13 1.3493(14) . ?
N2 C15 1.3313(14) . ?
N2 C24 1.4453(14) . ?
C1 C2 1.4097(17) . ?
C1 C6 1.4102(18) . ?
C2 C3 1.3964(19) . ?
C2 C10 1.5156(19) . ?
C3 H3 0.9500 . ?
C3 C4 1.380(2) . ?
C4 H4 0.9500 . ?
C4 C5 1.382(2) . ?
C5 H5 0.9500 . ?
C5 C6 1.3961(18) . ?
C6 C7 1.5158(18) . ?
C7 H7 1.0000 . ?
C7 C8 1.5249(19) . ?
C7 C9 1.5278(18) . ?
C8 H8A 0.9800 . ?
C8 H8B 0.9800 . ?
C8 H8C 0.9800 . ?
C9 H9A 0.9800 . ?
C9 H9B 0.9800 . ?
C9 H9C 0.9800 . ?
C10 H10 1.0000 . ?
C10 C11 1.5354(19) . ?
C10 C12 1.5322(17) . ?
C11 H11A 0.9800 . ?
C11 H11B 0.9800 . ?
C11 H11C 0.9800 . ?
C12 H12A 0.9800 . ?
C12 H12B 0.9800 . ?
C12 H12C 0.9800 . ?
C13 C14 1.4087(16) . ?
C13 C20 1.5686(15) . ?
C14 H14 0.9500 . ?
C14 C15 1.4284(15) . ?
C15 C16 1.5564(15) . ?
C16 C17 1.5446(15) . ?
C16 C18 1.5397(16) . ?
C16 C19 1.5342(16) . ?
C17 H17A 0.9800 . ?
C17 H17B 0.9800 . ?
C17 H17C 0.9800 . ?
C18 H18A 0.9800 . ?
C18 H18B 0.9800 . ?
C18 H18C 0.9800 . ?
C19 H19A 0.9800 . ?
C19 H19B 0.9800 . ?
C19 H19C 0.9800 . ?
C20 C21A 1.548(4) . ?
C20 C22A 1.524(8) . ?
C20 C23A 1.581(5) . ?
C20 C21 1.556(4) . ?
C20 C22 1.524(7) . ?
C20 C23 1.500(4) . ?
C24 C25 1.4112(15) . ?
C24 C29 1.4118(16) . ?
C25 C26 1.3952(17) . ?
C25 C33 1.5240(16) . ?
C26 H26 0.9500 . ?
C26 C27 1.3830(19) . ?
C27 H27 0.9500 . ?
C27 C28 1.3860(18) . ?
C28 H28 0.9500 . ?
C28 C29 1.3936(16) . ?
C29 C30 1.5260(16) . ?
C30 H30 1.0000 . ?
C30 C31 1.5330(17) . ?
C30 C32 1.5352(17) . ?
C31 H31A 0.9800 . ?
C31 H31B 0.9800 . ?
C31 H31C 0.9800 . ?
C32 H32A 0.9800 . ?
C32 H32B 0.9800 . ?
C32 H32C 0.9800 . ?
C33 H33 1.0000 . ?
C33 C34 1.5338(16) . ?
C33 C35 1.5354(17) . ?
C34 H34A 0.9800 . ?
C34 H34B 0.9800 . ?
C34 H34C 0.9800 . ?
C35 H35A 0.9800 . ?
C35 H35B 0.9800 . ?
C35 H35C 0.9800 . ?
C36 C37 1.3631(17) . ?
C36 C41 1.3643(17) . ?
C37 H37 0.9500 . ?
C37 C38 1.3892(17) . ?
C38 H38 0.9500 . ?
C38 C39 1.391(2) . ?
C39 H39 0.9500 . ?
C39 C40 1.377(2) . ?
C40 H40 0.9500 . ?
C40 C41 1.386(2) . ?
C41 H41 0.9500 . ?
C42 C43 1.3633(19) . ?
C42 C47 1.3693(18) . ?
C43 H43 0.9500 . ?
C43 C44 1.384(2) . ?
C44 H44 0.9500 . ?
C44 C45 1.386(3) . ?
C45 H45 0.9500 . ?
C45 C46 1.380(3) . ?
C46 H46 0.9500 . ?
C46 C47 1.381(2) . ?
C47 H47 0.9500 . ?
C21A H21A 0.9800 . ?
C21A H21B 0.9800 . ?
C21A H21C 0.9800 . ?
C22A H22A 0.9800 . ?
C22A H22B 0.9800 . ?
C22A H22C 0.9800 . ?
C23A H23A 0.9800 . ?
C23A H23B 0.9800 . ?
C23A H23C 0.9800 . ?
F3 C49 1.3556(12) . ?
F4 C50 1.3505(13) . ?
F5 C51 1.3406(13) . ?
F6 C52 1.3448(13) . ?
F7 C53 1.3492(13) . ?
F8 C55 1.3537(14) . ?
F9 C56 1.3456(15) . ?
F10 C57 1.3431(14) . ?
F11 C58 1.3441(15) . ?
F12 C59 1.3537(14) . ?
F13 C61 1.3568(13) . ?
F14 C62 1.3465(13) . ?
F15 C63 1.3408(13) . ?
F16 C64 1.3454(13) . ?
F17 C65 1.3531(13) . ?
F18 C67 1.3506(13) . ?
F19 C68 1.3464(13) . ?
F20 C69 1.3449(13) . ?
F21 C70 1.3503(14) . ?
F22 C71 1.3503(13) . ?
C48 C49 1.3933(16) . ?
C48 C53 1.3925(16) . ?
C48 B1 1.6549(16) . ?
C49 C50 1.3790(16) . ?
C50 C51 1.3788(16) . ?
C51 C52 1.3736(17) . ?
C52 C53 1.3864(16) . ?
C54 C55 1.3897(17) . ?
C54 C59 1.3903(16) . ?
C54 B1 1.6561(16) . ?
C55 C56 1.3814(18) . ?
C56 C57 1.375(2) . ?
C57 C58 1.375(2) . ?
C58 C59 1.3866(17) . ?
C60 C61 1.3917(16) . ?
C60 C65 1.3881(16) . ?
C60 B1 1.6517(16) . ?
C61 C62 1.3771(16) . ?
C62 C63 1.3800(17) . ?
C63 C64 1.3742(17) . ?
C64 C65 1.3872(16) . ?
C66 C67 1.3947(15) . ?
C66 C71 1.3897(16) . ?
C66 B1 1.6553(16) . ?
C67 C68 1.3802(16) . ?
C68 C69 1.3793(18) . ?
C69 C70 1.3739(18) . ?
C70 C71 1.3845(17) . ?
C21 H21D 0.9800 . ?
C21 H21E 0.9800 . ?
C21 H21F 0.9800 . ?
C22 H22D 0.9800 . ?
C22 H22E 0.9800 . ?
C22 H22F 0.9800 . ?
C23 H23D 0.9800 . ?
C23 H23E 0.9800 . ?
C23 H23F 0.9800 . ?

loop_
_geom_torsion_atom_site_label_1
_geom_torsion_atom_site_label_2
_geom_torsion_atom_site_label_3
_geom_torsion_atom_site_label_4
_geom_torsion
_geom_torsion_site_symmetry_1
_geom_torsion_site_symmetry_2
_geom_torsion_site_symmetry_3
_geom_torsion_site_symmetry_4
_geom_torsion_publ_flag
Mg1 F1 C36 C37 105.84(12) . . . . ?
Mg1 F1 C36 C41 -74.54(13) . . . . ?
Mg1 F2 C42 C43 -12.53(19) . . . . ?
Mg1 F2 C42 C47 169.04(10) . . . . ?
Mg1 N1 C1 C2 64.80(13) . . . . ?
Mg1 N1 C1 C6 -108.80(11) . . . . ?
Mg1 N1 C13 C14 20.65(13) . . . . ?
Mg1 N1 C13 C20 -156.94(8) . . . . ?
Mg1 N2 C15 C14 -9.71(13) . . . . ?
Mg1 N2 C15 C16 166.81(8) . . . . ?
Mg1 N2 C24 C25 98.46(10) . . . . ?
Mg1 N2 C24 C29 -73.88(11) . . . . ?
F1 C36 C37 C38 179.32(10) . . . . ?
F1 C36 C41 C40 -179.96(10) . . . . ?
F2 C42 C43 C44 -177.88(15) . . . . ?
F2 C42 C47 C46 177.96(13) . . . . ?
N1 C1 C2 C3 -176.49(12) . . . . ?
N1 C1 C2 C10 2.26(18) . . . . ?
N1 C1 C6 C5 177.03(12) . . . . ?
N1 C1 C6 C7 2.41(17) . . . . ?
N1 C13 C14 C15 5.9(2) . . . . ?
N1 C13 C20 C21A 154.1(5) . . . . ?
N1 C13 C20 C22A 32.1(4) . . . . ?
N1 C13 C20 C23A -87.7(4) . . . . ?
N1 C13 C20 C21 127.7(3) . . . . ?
N1 C13 C20 C22 12.2(3) . . . . ?
N1 C13 C20 C23 -113.5(3) . . . . ?
N2 C15 C16 C17 -116.10(12) . . . . ?
N2 C15 C16 C18 125.10(11) . . . . ?
N2 C15 C16 C19 3.70(16) . . . . ?
N2 C24 C25 C26 -173.52(10) . . . . ?
N2 C24 C25 C33 6.16(16) . . . . ?
N2 C24 C29 C28 172.97(10) . . . . ?
N2 C24 C29 C30 -7.51(16) . . . . ?
C1 N1 C13 C14 -160.30(10) . . . . ?
C1 N1 C13 C20 22.12(16) . . . . ?
C1 C2 C3 C4 0.3(2) . . . . ?
C1 C2 C10 C11 -104.62(14) . . . . ?
C1 C2 C10 C12 132.06(13) . . . . ?
C1 C6 C7 C8 87.47(14) . . . . ?
C1 C6 C7 C9 -149.62(13) . . . . ?
C2 C1 C6 C5 3.48(19) . . . . ?
C2 C1 C6 C7 -171.14(12) . . . . ?
C2 C3 C4 C5 1.7(3) . . . . ?
C3 C2 C10 C11 74.12(16) . . . . ?
C3 C2 C10 C12 -49.19(17) . . . . ?
C3 C4 C5 C6 -1.2(3) . . . . ?
C4 C5 C6 C1 -1.4(2) . . . . ?
C4 C5 C6 C7 173.34(14) . . . . ?
C5 C6 C7 C8 -87.10(15) . . . . ?
C5 C6 C7 C9 35.81(18) . . . . ?
C6 C1 C2 C3 -2.97(19) . . . . ?
C6 C1 C2 C10 175.79(11) . . . . ?
C10 C2 C3 C4 -178.46(15) . . . . ?
C13 N1 C1 C2 -114.16(13) . . . . ?
C13 N1 C1 C6 72.24(15) . . . . ?
C13 C14 C15 N2 -12.91(19) . . . . ?
C13 C14 C15 C16 170.13(12) . . . . ?
C14 C13 C20 C21A -23.7(5) . . . . ?
C14 C13 C20 C22A -145.6(4) . . . . ?
C14 C13 C20 C23A 94.5(4) . . . . ?
C14 C13 C20 C21 -50.1(3) . . . . ?
C14 C13 C20 C22 -165.5(3) . . . . ?
C14 C13 C20 C23 68.7(3) . . . . ?
C14 C15 C16 C17 60.69(12) . . . . ?
C14 C15 C16 C18 -58.11(12) . . . . ?
C14 C15 C16 C19 -179.51(9) . . . . ?
C15 N2 C24 C25 -87.11(14) . . . . ?
C15 N2 C24 C29 100.55(13) . . . . ?
C20 C13 C14 C15 -176.31(12) . . . . ?
C24 N2 C15 C14 175.73(10) . . . . ?
C24 N2 C15 C16 -7.74(17) . . . . ?
C24 C25 C26 C27 1.38(17) . . . . ?
C24 C25 C33 C34 -121.58(12) . . . . ?
C24 C25 C33 C35 117.10(12) . . . . ?
C24 C29 C30 C31 119.53(12) . . . . ?
C24 C29 C30 C32 -117.38(12) . . . . ?
C25 C24 C29 C28 0.67(16) . . . . ?
C25 C24 C29 C30 -179.81(10) . . . . ?
C25 C26 C27 C28 -0.86(18) . . . . ?
C26 C25 C33 C34 58.10(14) . . . . ?
C26 C25 C33 C35 -63.22(14) . . . . ?
C26 C27 C28 C29 0.22(18) . . . . ?
C27 C28 C29 C24 -0.14(17) . . . . ?
C27 C28 C29 C30 -179.68(11) . . . . ?
C28 C29 C30 C31 -60.95(14) . . . . ?
C28 C29 C30 C32 62.14(14) . . . . ?
C29 C24 C25 C26 -1.27(16) . . . . ?
C29 C24 C25 C33 178.40(10) . . . . ?
C33 C25 C26 C27 -178.32(10) . . . . ?
C36 C37 C38 C39 0.57(18) . . . . ?
C37 C36 C41 C40 -0.39(18) . . . . ?
C37 C38 C39 C40 -0.3(2) . . . . ?
C38 C39 C40 C41 -0.4(2) . . . . ?
C39 C40 C41 C36 0.71(18) . . . . ?
C41 C36 C37 C38 -0.25(18) . . . . ?
C42 C43 C44 C45 -0.1(3) . . . . ?
C43 C42 C47 C46 -0.3(2) . . . . ?
C43 C44 C45 C46 -0.2(4) . . . . ?
C44 C45 C46 C47 0.2(4) . . . . ?
C45 C46 C47 C42 0.0(3) . . . . ?
C47 C42 C43 C44 0.4(2) . . . . ?
F3 C49 C50 F4 0.31(15) . . . . ?
F3 C49 C50 C51 179.92(10) . . . . ?
F4 C50 C51 F5 0.65(16) . . . . ?
F4 C50 C51 C52 178.83(10) . . . . ?
F5 C51 C52 F6 0.12(16) . . . . ?
F5 C51 C52 C53 178.21(10) . . . . ?
F6 C52 C53 F7 0.55(16) . . . . ?
F6 C52 C53 C48 179.16(10) . . . . ?
F8 C55 C56 F9 1.07(18) . . . . ?
F8 C55 C56 C57 -177.14(11) . . . . ?
F9 C56 C57 F10 1.6(2) . . . . ?
F9 C56 C57 C58 -178.06(12) . . . . ?
F10 C57 C58 F11 -0.7(2) . . . . ?
F10 C57 C58 C59 179.02(11) . . . . ?
F11 C58 C59 F12 0.46(17) . . . . ?
F11 C58 C59 C54 -179.98(11) . . . . ?
F13 C61 C62 F14 -1.29(15) . . . . ?
F13 C61 C62 C63 179.34(9) . . . . ?
F14 C62 C63 F15 -0.70(16) . . . . ?
F14 C62 C63 C64 -179.76(10) . . . . ?
F15 C63 C64 F16 0.53(16) . . . . ?
F15 C63 C64 C65 -179.11(10) . . . . ?
F16 C64 C65 F17 2.43(15) . . . . ?
F16 C64 C65 C60 -178.16(10) . . . . ?
F18 C67 C68 F19 0.96(16) . . . . ?
F18 C67 C68 C69 -177.71(10) . . . . ?
F19 C68 C69 F20 -0.32(17) . . . . ?
F19 C68 C69 C70 -179.04(10) . . . . ?
F20 C69 C70 F21 0.56(17) . . . . ?
F20 C69 C70 C71 -178.82(10) . . . . ?
F21 C70 C71 F22 -0.24(15) . . . . ?
F21 C70 C71 C66 -179.57(10) . . . . ?
C48 C49 C50 F4 -179.11(10) . . . . ?
C48 C49 C50 C51 0.50(17) . . . . ?
C49 C48 C53 F7 177.23(10) . . . . ?
C49 C48 C53 C52 -1.31(16) . . . . ?
C49 C48 B1 C54 173.57(9) . . . . ?
C49 C48 B1 C60 -65.41(12) . . . . ?
C49 C48 B1 C66 57.63(13) . . . . ?
C49 C50 C51 F5 -178.97(10) . . . . ?
C49 C50 C51 C52 -0.78(16) . . . . ?
C50 C51 C52 F6 -178.05(10) . . . . ?
C50 C51 C52 C53 0.04(17) . . . . ?
C51 C52 C53 F7 -177.53(10) . . . . ?
C51 C52 C53 C48 1.08(18) . . . . ?
C53 C48 C49 F3 -178.88(9) . . . . ?
C53 C48 C49 C50 0.51(16) . . . . ?
C53 C48 B1 C54 -16.68(16) . . . . ?
C53 C48 B1 C60 104.34(12) . . . . ?
C53 C48 B1 C66 -132.62(11) . . . . ?
C54 C55 C56 F9 -179.71(11) . . . . ?
C54 C55 C56 C57 2.1(2) . . . . ?
C55 C54 C59 F12 -178.82(10) . . . . ?
C55 C54 C59 C58 1.65(17) . . . . ?
C55 C54 B1 C48 -53.05(14) . . . . ?
C55 C54 B1 C60 -166.95(10) . . . . ?
C55 C54 B1 C66 69.89(12) . . . . ?
C55 C56 C57 F10 179.85(12) . . . . ?
C55 C56 C57 C58 0.2(2) . . . . ?
C56 C57 C58 F11 179.02(12) . . . . ?
C56 C57 C58 C59 -1.3(2) . . . . ?
C57 C58 C59 F12 -179.23(11) . . . . ?
C57 C58 C59 C54 0.33(19) . . . . ?
C59 C54 C55 F8 176.33(10) . . . . ?
C59 C54 C55 C56 -2.86(18) . . . . ?
C59 C54 B1 C48 134.19(11) . . . . ?
C59 C54 B1 C60 20.29(15) . . . . ?
C59 C54 B1 C66 -102.87(12) . . . . ?
C60 C61 C62 F14 178.84(10) . . . . ?
C60 C61 C62 C63 -0.53(17) . . . . ?
C61 C60 C65 F17 177.18(9) . . . . ?
C61 C60 C65 C64 -2.20(16) . . . . ?
C61 C60 B1 C48 -66.50(11) . . . . ?
C61 C60 B1 C54 55.73(13) . . . . ?
C61 C60 B1 C66 171.11(9) . . . . ?
C61 C62 C63 F15 178.67(10) . . . . ?
C61 C62 C63 C64 -0.38(16) . . . . ?
C62 C63 C64 F16 179.57(10) . . . . ?
C62 C63 C64 C65 -0.06(16) . . . . ?
C63 C64 C65 F17 -177.93(10) . . . . ?
C63 C64 C65 C60 1.48(17) . . . . ?
C65 C60 C61 F13 -178.12(9) . . . . ?
C65 C60 C61 C62 1.74(16) . . . . ?
C65 C60 B1 C48 105.18(12) . . . . ?
C65 C60 B1 C54 -132.58(11) . . . . ?
C65 C60 B1 C66 -17.21(15) . . . . ?
C66 C67 C68 F19 179.82(10) . . . . ?
C66 C67 C68 C69 1.14(18) . . . . ?
C67 C66 C71 F22 -178.44(10) . . . . ?
C67 C66 C71 C70 0.86(16) . . . . ?
C67 C66 B1 C48 -168.82(10) . . . . ?
C67 C66 B1 C54 67.77(12) . . . . ?
C67 C66 B1 C60 -54.04(14) . . . . ?
C67 C68 C69 F20 178.38(10) . . . . ?
C67 C68 C69 C70 -0.35(17) . . . . ?
C68 C69 C70 F21 179.28(10) . . . . ?
C68 C69 C70 C71 -0.10(17) . . . . ?
C69 C70 C71 F22 179.14(10) . . . . ?
C69 C70 C71 C66 -0.19(18) . . . . ?
C71 C66 C67 F18 177.48(10) . . . . ?
C71 C66 C67 C68 -1.34(16) . . . . ?
C71 C66 B1 C48 20.54(15) . . . . ?
C71 C66 B1 C54 -102.87(12) . . . . ?
C71 C66 B1 C60 135.32(11) . . . . ?
B1 C48 C49 F3 -7.75(15) . . . . ?
B1 C48 C49 C50 171.64(10) . . . . ?
B1 C48 C53 F7 6.95(17) . . . . ?
B1 C48 C53 C52 -171.58(11) . . . . ?
B1 C54 C55 F8 2.65(16) . . . . ?
B1 C54 C55 C56 -176.54(11) . . . . ?
B1 C54 C59 F12 -5.64(17) . . . . ?
B1 C54 C59 C58 174.83(11) . . . . ?
B1 C60 C61 F13 -5.26(14) . . . . ?
B1 C60 C61 C62 174.60(10) . . . . ?
B1 C60 C65 F17 5.12(17) . . . . ?
B1 C60 C65 C64 -174.26(10) . . . . ?
B1 C66 C67 F18 5.71(15) . . . . ?
B1 C66 C67 C68 -173.11(10) . . . . ?
B1 C66 C71 F22 -7.22(17) . . . . ?
B1 C66 C71 C70 172.07(11) . . . . ?

loop_
_exptl_oxdiff_crystal_face_indexfrac_h
_exptl_oxdiff_crystal_face_indexfrac_k
_exptl_oxdiff_crystal_face_indexfrac_l
_exptl_oxdiff_crystal_face_x
_exptl_oxdiff_crystal_face_y
_exptl_oxdiff_crystal_face_z
5.9882 -9.9975 -3.0007 0.1390 0.6404 0.7575
-8.9957 -5.9904 5.9967 -0.7187 0.5665 -0.3541
-6.9993 -8.9905 0.9966 -0.7630 0.5770 0.1240
-5.0017 -9.9915 -2.0032 -0.7055 0.5383 0.3994
-9.9941 -4.9908 3.9967 -0.8213 0.3937 -0.3030
-9.9947 -5.9904 2.9965 -0.8722 0.4183 -0.2016
-8.9968 -7.9902 -0.0037 -0.9198 0.4358 0.0882
9.9923 1.9922 -6.9973 0.6686 -0.3201 0.6072
8.9968 7.9902 0.0037 0.9198 -0.4358 -0.0882
11.9903 1.9918 -2.9969 0.9259 -0.1135 0.4219
11.9897 0.9922 -3.9971 0.8750 -0.0890 0.5233
-10.9924 -3.9918 -1.0033 -0.9983 0.0860 -0.0723
-4.0005 -6.9949 -8.0023 -0.6972 0.0734 0.6612
-3.9999 -5.9957 -9.0021 -0.6959 -0.0411 0.6795
11.9896 0.9929 0.0029 0.9743 0.0909 0.2838
-11.9896 -0.9929 -0.0029 -0.9743 -0.0909 -0.2838
-10.9874 4.0041 3.9983 -0.6657 -0.2452 -0.7038
11.9883 -1.0056 1.0025 0.9470 0.2749 0.3070
-2.0011 -4.9977 -11.0015 -0.5615 -0.1738 0.8120
-11.9884 1.0065 3.9975 -0.8229 -0.0501 -0.6063
-10.9892 1.0049 -2.0023 -0.8928 -0.3065 -0.2200
-11.9883 1.0056 -1.0025 -0.9470 -0.2749 -0.3070
3.0032 8.9914 -7.9974 0.2731 -0.9452 0.1866
5.9973 3.9924 -10.9978 0.3053 -0.6924 0.6552
-9.9863 7.0007 -2.0008 -0.6574 -0.7101 -0.4420
-5.0018 -9.9904 3.9968 -0.5565 0.8081 0.0402
-5.9909 6.0012 9.9999 -0.0695 -0.0476 -1.0105
-5.0010 -8.9926 -5.0030 -0.7539 0.3339 0.5375
2.9969 0.0005 12.0007 0.5350 0.5797 -0.6371
-1.9912 10.9946 2.0018 0.1784 -0.7014 -0.6307
1.0061 10.9921 -2.9975 0.2913 -0.8861 -0.2500
-1.9933 7.9977 9.0012 0.2739 -0.1781 -0.9252
-8.9874 7.0012 3.9994 -0.4294 -0.4270 -0.7741
0.0029 3.9954 -11.9992 -0.1936 -0.8176 0.5524
-7.9973 -6.9902 6.9967 -0.6409 0.6943 -0.3453
-1.9927 8.9970 9.0014 0.3000 -0.2476 -0.9667
-5.9882 9.9975 3.0007 -0.1390 -0.6404 -0.7575
-5.0024 -10.9903 0.9966 -0.6571 0.7427 0.2613
0.0062 9.9948 6.0021 0.4096 -0.4253 -0.7744
7.9973 6.9900 -7.9967 0.6161 -0.7393 0.4052
4.0033 10.9910 0.0032 0.6029 -0.7111 -0.3483
3.0042 10.9916 0.0030 0.5238 -0.7245 -0.3754
-0.9922 10.9946 5.0020 0.3319 -0.5531 -0.7832
4.0016 7.9913 -8.9974 0.3012 -0.9072 0.3151
-4.0022 -8.9909 7.9972 -0.3521 0.9318 -0.2137
7.9876 -7.9993 0.0001 0.4236 0.6630 0.5490
1.9966 -1.9978 12.0000 0.4038 0.7053 -0.5812
